data_7115192
loop_
_publ_author_name
'Rujiwatra, Apinpus'
'Kepert, Cameron J.'
'Rosseinsky, Matthew J.'

_publ_contact_author
;
      Matthew J. Rosseinsky
      Inorganic Chemistry Laboratory
      University of Oxford
      South Parks Road
      Oxford OX1 3QR
      UK
;
_publ_section_title
;
 The organo-pillared porous magnetic framework
 Co4(SO4)(OH)6(H2NC2H4NH2)0.5&#x00B7;3H2O
;
_journal_issue 22
_journal_name_full 'Chemical Communications'
_journal_page_first 2307
_journal_paper_doi 10.1039/a907315i
_journal_year 1999
_chemical_compound_source
;
 'hydrothermal synthesis at 180 deg C for 4 days'
;
_chemical_formula_moiety 'C H10 Co4 N O10 S, 3(H2 O)'
_chemical_formula_sum 'C H16 Co4 N O13 S'
_chemical_formula_weight 517.93
_chemical_name_common 'en-pillared namuwite'
_chemical_name_systematic
; 
 mu-ethylenediaminododecahydroxodisulfatooctacobalt(II)-6-water 
;
_space_group_IT_number 147
_symmetry_cell_setting trigonal
_symmetry_Int_Tables_number 147
_symmetry_space_group_name_Hall '-P 3'
_symmetry_space_group_name_H-M 'P -3'
_atom_sites_solution_hydrogens geom
_atom_sites_solution_primary direct
_atom_sites_solution_secondary difmap
_audit_creation_method SHELXL-97
_cell_angle_alpha 90.00
_cell_angle_beta 90.00
_cell_angle_gamma 120.00
_cell_formula_units_Z 2
_cell_length_a 8.298(1)
_cell_length_b 8.298(1)
_cell_length_c 10.519(2)
_cell_measurement_reflns_used 11099
_cell_measurement_temperature 150(2)
_cell_measurement_theta_max 26.58
_cell_measurement_theta_min 2.83
_cell_volume 627.27(16)
_computing_cell_refinement 'CAD-4 software (Enraf-Nonius, 1989)'
_computing_data_collection 'CAD-4 software (Enraf-Nonius, 1989)'
_computing_data_reduction 'RC93 (Watkin et al., 1994)'
_computing_molecular_graphics XPMA/ZORTEP
_computing_publication_material CIFTAB
_computing_structure_refinement 'SHELXL-97 (Sheldrick, 1997)'
_computing_structure_solution 'SHELXS-97 (Sheldrick, 1990)'
_diffrn_ambient_environment
;
 'In thin film of perfluorpolyether oil on mohair fibre'
;
_diffrn_ambient_temperature 150(2)
_diffrn_crystal_treatment 'Flash cooled in nitrogen stream'
_diffrn_detector 'Eu/Ba image plate'
_diffrn_measured_fraction_theta_full 0.984
_diffrn_measured_fraction_theta_max 0.984
_diffrn_measurement_device 'Enraf-Nonius DIP2000 diffractometer'
_diffrn_measurement_method 'Ninety 2-degree oscillations in phi'
_diffrn_radiation_monochromator graphite
_diffrn_radiation_source 'fine-focus sealed tube'
_diffrn_radiation_type MoK\a
_diffrn_radiation_wavelength 0.71073
_diffrn_reflns_av_R_equivalents 0.054
_diffrn_reflns_av_sigmaI/netI 0.0265
_diffrn_reflns_limit_h_max 10
_diffrn_reflns_limit_h_min -10
_diffrn_reflns_limit_k_max 8
_diffrn_reflns_limit_k_min -8
_diffrn_reflns_limit_l_max 13
_diffrn_reflns_limit_l_min -13
_diffrn_reflns_number 3396
_diffrn_reflns_theta_full 26.58
_diffrn_reflns_theta_max 26.58
_diffrn_reflns_theta_min 2.83
_diffrn_standards_decay_% 0
_exptl_absorpt_coefficient_mu 5.432
_exptl_absorpt_correction_T_max 1.0
_exptl_absorpt_correction_T_min 1.0
_exptl_absorpt_correction_type none
_exptl_crystal_colour blue
_exptl_crystal_density_diffrn 2.742
_exptl_crystal_density_method 'not measured'
_exptl_crystal_description 'transparent platelets'
_exptl_crystal_F_000 514
_exptl_crystal_size_max 0.30
_exptl_crystal_size_mid 0.20
_exptl_crystal_size_min 0.05
_refine_diff_density_max 1.938
_refine_diff_density_min -1.332
_refine_diff_density_rms 0.239
_refine_ls_extinction_method none
_refine_ls_goodness_of_fit_ref 1.321
_refine_ls_hydrogen_treatment constr
_refine_ls_matrix_type full
_refine_ls_number_parameters 64
_refine_ls_number_reflns 875
_refine_ls_number_restraints 2
_refine_ls_restrained_S_all 1.320
_refine_ls_R_factor_all 0.0881
_refine_ls_R_factor_gt 0.0859
_refine_ls_shift/su_max 0.000
_refine_ls_shift/su_mean 0.000
_refine_ls_structure_factor_coef Fsqd
_refine_ls_weighting_details 'calc w=1/[\s^2^(Fo^2^)+(0.0718P)^2^+12.8917P] where P=(Fo^2^+2Fc^2^)/3'
_refine_ls_weighting_scheme calc
_refine_ls_wR_factor_gt 0.2179
_refine_ls_wR_factor_ref 0.2193
_reflns_number_gt 839
_reflns_number_total 875
_reflns_threshold_expression >2sigma(I)
_cod_data_source_file 907315i.txt
_cod_data_source_block Co8(SO4)2(OH)12(en).6(H2O)
_cod_original_cell_volume 627.3(2)
_cod_database_code 7115192

loop_
_symmetry_equiv_pos_as_xyz
'x, y, z'
'-y, x-y, z'
'-x+y, -x, z'
'-x, -y, -z'
'y, -x+y, -z'
'x-y, x, -z'

loop_
_atom_site_label
_atom_site_type_symbol
_atom_site_fract_x
_atom_site_fract_y
_atom_site_fract_z
_atom_site_U_iso_or_equiv
_atom_site_adp_type
_atom_site_occupancy
_atom_site_symmetry_multiplicity
_atom_site_calc_flag
_atom_site_refinement_flags
Co1 Co 0.42215(16) 0.13693(16) 0.00161(14) 0.0188(5) Uani 1 1 d .
Co2 Co 0.0000 0.0000 0.1641(2) 0.0171(6) Uani 1 3 d S
S1 S 0.6667 0.3333 0.2711(6) 0.0327(12) Uani 1 3 d S
O1 O 0.3753(8) -0.1025(8) 0.0933(7) 0.0188(15) Uani 1 1 d .
H1 H 0.3743 -0.1039 0.1750 0.023 Uiso 1 1 calc R
O2 O 0.2501(9) 0.1959(8) 0.1158(7) 0.0177(15) Uani 1 1 d .
H2 H 0.3099 0.2437 0.1852 0.021 Uiso 1 1 calc R
O3 O 0.6667 0.3333 0.1229(13) 0.022(3) Uani 1 3 d S
O4 O 0.5056(12) 0.3444(14) 0.3138(10) 0.045(2) Uani 1 1 d .
N1 N 0.019(6) 0.042(3) 0.3532(18) 0.021(7) Uiso 0.33 1 d PD
H2A H 0.1358 0.0545 0.3791 0.027 Uiso 0.33 1 calc PR
H2B H 0.0288 0.1610 0.3670 0.027 Uiso 0.33 1 calc PR
C1 C -0.123(6) -0.089(7) 0.4430(15) 0.082(17) Uiso 0.33 1 d PD
H3A H -0.2008 -0.2051 0.4007 0.102 Uiso 0.33 1 calc PR
H3B H -0.1995 -0.0395 0.4705 0.102 Uiso 0.33 1 calc PR
O11A O 0.291(10) -0.101(10) 0.419(8) 0.099(10) Uiso 0.33 1 d P
O11B O 0.118(11) 0.452(10) 0.416(8) 0.099(10) Uiso 0.33 1 d P
O11C O -0.457(9) -0.320(9) 0.353(5) 0.099(10) Uiso 0.33 1 d P

loop_
_atom_site_aniso_label
_atom_site_aniso_U_11
_atom_site_aniso_U_22
_atom_site_aniso_U_33
_atom_site_aniso_U_23
_atom_site_aniso_U_13
_atom_site_aniso_U_12
Co1 0.0085(7) 0.0073(7) 0.0408(9) -0.0001(5) 0.0001(5) 0.0041(5)
Co2 0.0107(7) 0.0107(7) 0.0299(12) 0.000 0.000 0.0053(4)
S1 0.0238(15) 0.0238(15) 0.051(3) 0.000 0.000 0.0119(7)
O1 0.009(3) 0.008(3) 0.036(4) 0.001(3) -0.001(3) 0.002(2)
O2 0.012(3) 0.008(3) 0.034(4) -0.004(3) -0.002(3) 0.005(2)
O3 0.008(3) 0.008(3) 0.051(8) 0.000 0.000 0.0038(16)
O4 0.032(5) 0.051(6) 0.058(6) -0.005(5) -0.004(4) 0.025(5)

loop_
_atom_type_symbol
_atom_type_description
_atom_type_scat_dispersion_real
_atom_type_scat_dispersion_imag
_atom_type_scat_source
C C 0.0033 0.0016 'International Tables Vol C Tables 4.2.6.8 and 6.1.1.4'
H H 0.0000 0.0000 'International Tables Vol C Tables 4.2.6.8 and 6.1.1.4'
N N 0.0061 0.0033 'International Tables Vol C Tables 4.2.6.8 and 6.1.1.4'
O O 0.0106 0.0060 'International Tables Vol C Tables 4.2.6.8 and 6.1.1.4'
S S 0.1246 0.1234 'International Tables Vol C Tables 4.2.6.8 and 6.1.1.4'
Co Co 0.3494 0.9721 'International Tables Vol C Tables 4.2.6.8 and 6.1.1.4'

loop_
_geom_angle_atom_site_label_1
_geom_angle_atom_site_label_2
_geom_angle_atom_site_label_3
_geom_angle
_geom_angle_site_symmetry_1
_geom_angle_site_symmetry_3
O1 Co1 O1 177.7(3) 6 .
O1 Co1 O1 95.2(4) 6 4_655
O1 Co1 O1 82.5(3) . 4_655
O1 Co1 O2 84.6(3) 6 .
O1 Co1 O2 97.7(3) . .
O1 Co1 O2 171.6(3) 4_655 .
O1 Co1 O2 97.2(3) 6 5
O1 Co1 O2 83.3(3) . 5
O1 Co1 O2 95.2(3) 4_655 5
O2 Co1 O2 93.2(4) . 5
O1 Co1 O3 83.8(3) 6 .
O1 Co1 O3 95.7(3) . .
O1 Co1 O3 82.8(3) 4_655 .
O2 Co1 O3 88.8(3) . .
O2 Co1 O3 177.9(2) 5 .
O2 Co2 O2 113.52(19) 3 .
O2 Co2 O2 113.52(19) 3 2
O2 Co2 O2 113.52(19) . 2
O2 Co2 N1 113.4(8) 3 .
O2 Co2 N1 98.8(11) . .
O2 Co2 N1 102.7(14) 2 .
O2 Co2 N1 98.8(11) 3 3
O2 Co2 N1 102.7(14) . 3
O2 Co2 N1 113.4(8) 2 3
O2 Co2 N1 102.7(14) 3 2
O2 Co2 N1 113.4(8) . 2
O2 Co2 N1 98.8(11) 2 2
O4 S1 O4 110.9(4) 2_655 3_665
O4 S1 O4 110.9(4) 2_655 .
O4 S1 O4 110.9(4) 3_665 .
O4 S1 O3 108.0(4) 2_655 .
O4 S1 O3 108.0(4) 3_665 .
O4 S1 O3 108.0(4) . .
Co1 O1 Co1 97.6(3) 5 .
Co1 O1 Co1 102.1(3) 5 4_655
Co1 O1 Co1 97.5(3) . 4_655
Co1 O1 H1 118.5 5 .
Co1 O1 H1 118.5 . .
Co1 O1 H1 118.5 4_655 .
Co2 O2 Co1 121.1(3) . .
Co2 O2 Co1 120.0(3) . 6
Co1 O2 Co1 93.7(3) . 6
Co2 O2 H2 106.9 . .
Co1 O2 H2 106.9 . .
Co1 O2 H2 106.9 6 .
S1 O3 Co1 124.4(3) . 2_655
S1 O3 Co1 124.4(3) . .
Co1 O3 Co1 91.2(4) 2_655 .
S1 O3 Co1 124.4(3) . 3_665
Co1 O3 Co1 91.2(4) 2_655 3_665
Co1 O3 Co1 91.2(4) . 3_665
C1 N1 Co2 122.7(17) . .
C1 N1 H2A 106.7 . .
Co2 N1 H2A 106.7 . .
C1 N1 H2B 106.7 . .
Co2 N1 H2B 106.7 . .
H2A N1 H2B 106.6 . .
N1 C1 C1 111.2(16) . 6_556
N1 C1 H3A 109.4 . .
C1 C1 H3A 109.4 6_556 .
N1 C1 H3B 109.4 . .
C1 C1 H3B 109.4 6_556 .
H3A C1 H3B 108.0 . .

loop_
_geom_bond_atom_site_label_1
_geom_bond_atom_site_label_2
_geom_bond_distance
_geom_bond_site_symmetry_2
Co1 O1 2.051(7) 6
Co1 O1 2.063(6) .
Co1 O1 2.094(7) 4_655
Co1 O2 2.102(7) .
Co1 O2 2.142(7) 5
Co1 O3 2.257(8) .
Co2 O2 1.958(6) 3
Co2 O2 1.958(6) .
Co2 O2 1.958(6) 2
Co2 N1 2.012(19) .
Co2 N1 2.012(19) 3
Co2 N1 2.012(19) 2
S1 O4 1.456(9) 2_655
S1 O4 1.456(9) 3_665
S1 O4 1.456(9) .
S1 O3 1.558(15) .
O1 Co1 2.051(7) 5
O1 Co1 2.094(7) 4_655
O1 H1 0.8600 .
O2 Co1 2.142(7) 6
O2 H2 0.8600 .
O3 Co1 2.257(8) 2_655
O3 Co1 2.257(8) 3_665
N1 C1 1.48(2) .
N1 H2A 0.9600 .
N1 H2B 0.9600 .
C1 C1 1.51(2) 6_556
C1 H3A 0.9600 .
C1 H3B 0.9600 .

loop_
_geom_hbond_atom_site_label_D
_geom_hbond_atom_site_label_H
_geom_hbond_atom_site_label_A
_geom_hbond_distance_DH
_geom_hbond_distance_HA
_geom_hbond_distance_DA
_geom_hbond_angle_DHA
_geom_hbond_site_symmetry_A
O1 H1 O11A 0.86 2.66 3.50(8) 164.8 .
N1 H2A O11A 0.96 2.27 3.11(8) 145.0 .
O1 H1 O11B 0.86 2.56 3.41(9) 173.8 3
N1 H2B O11B 0.96 2.21 3.15(8) 166.2 .
O1 H1 O11C 0.86 1.91 2.76(6) 168.7 2
C1 H3A O11C 0.96 1.91 2.64(7) 130.3 .
O2 H2 O4 0.86 1.95 2.782(12) 161.9 .
